data_4118604
loop_
_publ_author_name
'Hai-Long Jiang'
'Dawei Feng'
'Tian-Fu Liu'
'Jian-Rong Li'
'Hong-Cai Zhou'

_publ_section_title
;
 Pore Surface Engineering with Controlled Loadings of Functional Groups
 via Click Chemistry in Highly Stable Metal-Organic Frameworks
;
_journal_name_full 'Journal of the American Chemical Society'
_journal_page_first 14690
_journal_page_last 14693
_journal_paper_doi 10.1021/ja3063919
_journal_volume 134
_journal_year 2012
_chemical_formula_sum 'C66 H36 N18 O16 Zr3'
_chemical_formula_weight 1610.79
_chemical_name_systematic
; 
 ? 
;
_space_group_IT_number 225
_symmetry_cell_setting cubic
_symmetry_space_group_name_Hall '-F 4 2 3'
_symmetry_space_group_name_H-M 'F m -3 m'
_atom_sites_solution_hydrogens geom
_atom_sites_solution_primary direct
_atom_sites_solution_secondary difmap
_audit_creation_method SHELXL-97
_cell_angle_alpha 90.00
_cell_angle_beta 90.00
_cell_angle_gamma 90.00
_cell_formula_units_Z 8
_cell_length_a 32.6919(14)
_cell_length_b 32.6919(14)
_cell_length_c 32.6919(14)
_cell_measurement_temperature 296(2)
_cell_volume 34940(3)
_computing_structure_refinement 'SHELXL-97 (Sheldrick, 1997)'
_computing_structure_solution 'SHELXS-97 (Sheldrick, 1990)'
_diffrn_ambient_temperature 296(2)
_diffrn_measured_fraction_theta_full 0.996
_diffrn_measured_fraction_theta_max 0.996
_diffrn_radiation_monochromator graphite
_diffrn_radiation_source 'fine-focus sealed tube'
_diffrn_radiation_type MoK\a
_diffrn_radiation_wavelength 0.71073
_diffrn_reflns_av_R_equivalents 0.0921
_diffrn_reflns_av_sigmaI/netI 0.0295
_diffrn_reflns_limit_h_max 41
_diffrn_reflns_limit_h_min -41
_diffrn_reflns_limit_k_max 41
_diffrn_reflns_limit_k_min -41
_diffrn_reflns_limit_l_max 41
_diffrn_reflns_limit_l_min -41
_diffrn_reflns_number 100461
_diffrn_reflns_theta_full 27.16
_diffrn_reflns_theta_max 27.16
_diffrn_reflns_theta_min 1.76
_exptl_absorpt_coefficient_mu 0.208
_exptl_absorpt_correction_T_max 0.9959
_exptl_absorpt_correction_T_min 0.9917
_exptl_absorpt_correction_type empirical
_exptl_crystal_colour 'light orange'
_exptl_crystal_density_diffrn 0.612
_exptl_crystal_description octahedron
_exptl_crystal_F_000 6448
_exptl_crystal_size_max 0.04
_exptl_crystal_size_mid 0.02
_exptl_crystal_size_min 0.02
_refine_diff_density_max 0.465
_refine_diff_density_min -0.378
_refine_diff_density_rms 0.056
_refine_ls_extinction_method none
_refine_ls_goodness_of_fit_ref 1.050
_refine_ls_matrix_type full
_refine_ls_number_parameters 63
_refine_ls_number_reflns 1966
_refine_ls_number_restraints 193
_refine_ls_restrained_S_all 1.143
_refine_ls_R_factor_all 0.0659
_refine_ls_R_factor_gt 0.0476
_refine_ls_shift/su_max 0.047
_refine_ls_shift/su_mean 0.004
_refine_ls_structure_factor_coef Fsqd
_refine_ls_weighting_details 'calc w=1/[\s^2^(Fo^2^)+(0.0931P)^2^+0.0000P] where P=(Fo^2^+2Fc^2^)/3'
_refine_ls_weighting_scheme calc
_refine_ls_wR_factor_gt 0.1361
_refine_ls_wR_factor_ref 0.1453
_reflns_number_gt 1544
_reflns_number_total 1966
_reflns_threshold_expression >2sigma(I)
_cod_data_source_file ja3063919_si_004.cif
_cod_data_source_block 1
_cod_database_code 4118604

loop_
_symmetry_equiv_pos_as_xyz
'x, y, z'
'-y, x, z'
'-x, -y, z'
'y, -x, z'
'x, -z, y'
'x, -y, -z'
'x, z, -y'
'z, y, -x'
'-x, y, -z'
'-z, y, x'
'z, x, y'
'y, z, x'
'-y, -z, x'
'z, -x, -y'
'-y, z, -x'
'-z, -x, y'
'-z, x, -y'
'y, -z, -x'
'y, x, -z'
'-y, -x, -z'
'-x, z, y'
'-x, -z, -y'
'z, -y, x'
'-z, -y, -x'
'x, y+1/2, z+1/2'
'-y, x+1/2, z+1/2'
'-x, -y+1/2, z+1/2'
'y, -x+1/2, z+1/2'
'x, -z+1/2, y+1/2'
'x, -y+1/2, -z+1/2'
'x, z+1/2, -y+1/2'
'z, y+1/2, -x+1/2'
'-x, y+1/2, -z+1/2'
'-z, y+1/2, x+1/2'
'z, x+1/2, y+1/2'
'y, z+1/2, x+1/2'
'-y, -z+1/2, x+1/2'
'z, -x+1/2, -y+1/2'
'-y, z+1/2, -x+1/2'
'-z, -x+1/2, y+1/2'
'-z, x+1/2, -y+1/2'
'y, -z+1/2, -x+1/2'
'y, x+1/2, -z+1/2'
'-y, -x+1/2, -z+1/2'
'-x, z+1/2, y+1/2'
'-x, -z+1/2, -y+1/2'
'z, -y+1/2, x+1/2'
'-z, -y+1/2, -x+1/2'
'x+1/2, y, z+1/2'
'-y+1/2, x, z+1/2'
'-x+1/2, -y, z+1/2'
'y+1/2, -x, z+1/2'
'x+1/2, -z, y+1/2'
'x+1/2, -y, -z+1/2'
'x+1/2, z, -y+1/2'
'z+1/2, y, -x+1/2'
'-x+1/2, y, -z+1/2'
'-z+1/2, y, x+1/2'
'z+1/2, x, y+1/2'
'y+1/2, z, x+1/2'
'-y+1/2, -z, x+1/2'
'z+1/2, -x, -y+1/2'
'-y+1/2, z, -x+1/2'
'-z+1/2, -x, y+1/2'
'-z+1/2, x, -y+1/2'
'y+1/2, -z, -x+1/2'
'y+1/2, x, -z+1/2'
'-y+1/2, -x, -z+1/2'
'-x+1/2, z, y+1/2'
'-x+1/2, -z, -y+1/2'
'z+1/2, -y, x+1/2'
'-z+1/2, -y, -x+1/2'
'x+1/2, y+1/2, z'
'-y+1/2, x+1/2, z'
'-x+1/2, -y+1/2, z'
'y+1/2, -x+1/2, z'
'x+1/2, -z+1/2, y'
'x+1/2, -y+1/2, -z'
'x+1/2, z+1/2, -y'
'z+1/2, y+1/2, -x'
'-x+1/2, y+1/2, -z'
'-z+1/2, y+1/2, x'
'z+1/2, x+1/2, y'
'y+1/2, z+1/2, x'
'-y+1/2, -z+1/2, x'
'z+1/2, -x+1/2, -y'
'-y+1/2, z+1/2, -x'
'-z+1/2, -x+1/2, y'
'-z+1/2, x+1/2, -y'
'y+1/2, -z+1/2, -x'
'y+1/2, x+1/2, -z'
'-y+1/2, -x+1/2, -z'
'-x+1/2, z+1/2, y'
'-x+1/2, -z+1/2, -y'
'z+1/2, -y+1/2, x'
'-z+1/2, -y+1/2, -x'
'-x, -y, -z'
'y, -x, -z'
'x, y, -z'
'-y, x, -z'
'-x, z, -y'
'-x, y, z'
'-x, -z, y'
'-z, -y, x'
'x, -y, z'
'z, -y, -x'
'-z, -x, -y'
'-y, -z, -x'
'y, z, -x'
'-z, x, y'
'y, -z, x'
'z, x, -y'
'z, -x, y'
'-y, z, x'
'-y, -x, z'
'y, x, z'
'x, -z, -y'
'x, z, y'
'-z, y, -x'
'z, y, x'
'-x, -y+1/2, -z+1/2'
'y, -x+1/2, -z+1/2'
'x, y+1/2, -z+1/2'
'-y, x+1/2, -z+1/2'
'-x, z+1/2, -y+1/2'
'-x, y+1/2, z+1/2'
'-x, -z+1/2, y+1/2'
'-z, -y+1/2, x+1/2'
'x, -y+1/2, z+1/2'
'z, -y+1/2, -x+1/2'
'-z, -x+1/2, -y+1/2'
'-y, -z+1/2, -x+1/2'
'y, z+1/2, -x+1/2'
'-z, x+1/2, y+1/2'
'y, -z+1/2, x+1/2'
'z, x+1/2, -y+1/2'
'z, -x+1/2, y+1/2'
'-y, z+1/2, x+1/2'
'-y, -x+1/2, z+1/2'
'y, x+1/2, z+1/2'
'x, -z+1/2, -y+1/2'
'x, z+1/2, y+1/2'
'-z, y+1/2, -x+1/2'
'z, y+1/2, x+1/2'
'-x+1/2, -y, -z+1/2'
'y+1/2, -x, -z+1/2'
'x+1/2, y, -z+1/2'
'-y+1/2, x, -z+1/2'
'-x+1/2, z, -y+1/2'
'-x+1/2, y, z+1/2'
'-x+1/2, -z, y+1/2'
'-z+1/2, -y, x+1/2'
'x+1/2, -y, z+1/2'
'z+1/2, -y, -x+1/2'
'-z+1/2, -x, -y+1/2'
'-y+1/2, -z, -x+1/2'
'y+1/2, z, -x+1/2'
'-z+1/2, x, y+1/2'
'y+1/2, -z, x+1/2'
'z+1/2, x, -y+1/2'
'z+1/2, -x, y+1/2'
'-y+1/2, z, x+1/2'
'-y+1/2, -x, z+1/2'
'y+1/2, x, z+1/2'
'x+1/2, -z, -y+1/2'
'x+1/2, z, y+1/2'
'-z+1/2, y, -x+1/2'
'z+1/2, y, x+1/2'
'-x+1/2, -y+1/2, -z'
'y+1/2, -x+1/2, -z'
'x+1/2, y+1/2, -z'
'-y+1/2, x+1/2, -z'
'-x+1/2, z+1/2, -y'
'-x+1/2, y+1/2, z'
'-x+1/2, -z+1/2, y'
'-z+1/2, -y+1/2, x'
'x+1/2, -y+1/2, z'
'z+1/2, -y+1/2, -x'
'-z+1/2, -x+1/2, -y'
'-y+1/2, -z+1/2, -x'
'y+1/2, z+1/2, -x'
'-z+1/2, x+1/2, y'
'y+1/2, -z+1/2, x'
'z+1/2, x+1/2, -y'
'z+1/2, -x+1/2, y'
'-y+1/2, z+1/2, x'
'-y+1/2, -x+1/2, z'
'y+1/2, x+1/2, z'
'x+1/2, -z+1/2, -y'
'x+1/2, z+1/2, y'
'-z+1/2, y+1/2, -x'
'z+1/2, y+1/2, x'

loop_
_atom_site_label
_atom_site_type_symbol
_atom_site_fract_x
_atom_site_fract_y
_atom_site_fract_z
_atom_site_U_iso_or_equiv
_atom_site_adp_type
_atom_site_occupancy
_atom_site_symmetry_multiplicity
_atom_site_calc_flag
_atom_site_refinement_flags
_atom_site_disorder_assembly
_atom_site_disorder_group
Zr1 Zr 0.424752(6) 0.5000 1.0000 0.03894(6) Uani 1 8 d SU . .
O1 O 0.39153(3) 0.5000 0.94103(3) 0.0937(4) Uani 1 2 d SDU . .
O1W O 0.46333(4) 0.53667(4) 0.96333(4) 0.0815(5) Uani 1 6 d SU . .
C1 C 0.40461(4) 0.5000 0.90461(4) 0.1058(8) Uani 1 4 d SDU . .
C2 C 0.37212(4) 0.5000 0.87212(4) 0.1666(14) Uani 1 4 d SDU . .
C3 C 0.38293(7) 0.5000 0.83181(5) 0.2475(17) Uani 1 2 d SDU . .
H3 H 0.4104 0.5000 0.8244 0.297 Uiso 1 2 calc SR . .
C4 C 0.35289(5) 0.5000 0.80213(6) 0.2749(18) Uani 1 2 d SDU . .
H4 H 0.3603 0.5000 0.7747 0.330 Uiso 1 2 calc SR . .
C5 C 0.31260(5) 0.5000 0.81260(5) 0.253(2) Uani 1 4 d SDU . .
C6 C 0.27960(5) 0.5000 0.77960(5) 0.2980(16) Uani 1 4 d SDU . .
C7 C 0.26480(3) 0.53535(6) 0.76480(3) 0.3911(16) Uani 1 2 d SDU . .
C8 C 0.27859(11) 0.57857(11) 0.77821(10) 0.521(4) Uiso 0.50 2 d SPDU A -1
H8A H 0.3035 0.5753 0.7940 0.625 Uiso 0.25 1 calc PR A -1
H8B H 0.2579 0.5890 0.7968 0.625 Uiso 0.25 1 calc PR A -1
N1 N 0.28696(2) 0.61301(11) 0.74533(3) 0.497(3) Uiso 0.25 1 d PDU A -1
N2 N 0.31697(2) 0.61037(8) 0.72260(3) 0.481(4) Uiso 0.25 1 d PDU A -1
N3 N 0.34712(3) 0.60726(15) 0.70014(4) 0.403(6) Uiso 0.25 1 d PDU A -1

loop_
_atom_site_aniso_label
_atom_site_aniso_U_11
_atom_site_aniso_U_22
_atom_site_aniso_U_33
_atom_site_aniso_U_23
_atom_site_aniso_U_13
_atom_site_aniso_U_12
Zr1 0.01558(8) 0.05062(8) 0.05062(8) 0.000 0.000 0.000
O1 0.0570(5) 0.1315(10) 0.0925(7) 0.000 -0.0470(5) 0.000
O1W 0.0815(5) 0.0815(5) 0.0815(5) -0.0379(6) 0.0379(6) -0.0379(6)
C1 0.0935(7) 0.130(2) 0.0935(7) 0.000 -0.0702(10) 0.000
C2 0.1281(9) 0.244(4) 0.1281(9) 0.000 -0.1024(12) 0.000
C3 0.2129(18) 0.418(5) 0.1115(12) 0.000 -0.1235(11) 0.000
C4 0.2319(17) 0.427(5) 0.1657(14) 0.000 -0.1657(12) 0.000
C5 0.2157(13) 0.326(5) 0.2157(13) 0.000 -0.1760(16) 0.000
C6 0.2901(12) 0.314(4) 0.2901(12) 0.000 -0.2626(15) 0.000
C7 0.4246(16) 0.324(4) 0.4246(16) -0.0024(15) -0.3633(19) -0.0024(15)

loop_
_atom_type_symbol
_atom_type_description
_atom_type_scat_dispersion_real
_atom_type_scat_dispersion_imag
_atom_type_scat_source
C C 0.0033 0.0016 'International Tables Vol C Tables 4.2.6.8 and 6.1.1.4'
H H 0.0000 0.0000 'International Tables Vol C Tables 4.2.6.8 and 6.1.1.4'
O O 0.0106 0.0060 'International Tables Vol C Tables 4.2.6.8 and 6.1.1.4'
Zr Zr -2.9673 0.5597 'International Tables Vol C Tables 4.2.6.8 and 6.1.1.4'
N N 0.0061 0.0033 'International Tables Vol C Tables 4.2.6.8 and 6.1.1.4'

loop_
_geom_angle_atom_site_label_1
_geom_angle_atom_site_label_2
_geom_angle_atom_site_label_3
_geom_angle
_geom_angle_site_symmetry_1
_geom_angle_site_symmetry_3
O1W Zr1 O1W 69.13(6) . 99_557
O1W Zr1 O1W 69.13(6) . 2_655
O1W Zr1 O1W 106.70(11) 99_557 2_655
O1W Zr1 O1W 106.70(11) . 100_657
O1W Zr1 O1W 69.13(6) 99_557 100_657
O1W Zr1 O1W 69.13(6) 2_655 100_657
O1W Zr1 O1 141.930(11) . 31_546
O1W Zr1 O1 141.930(11) 99_557 31_546
O1W Zr1 O1 78.39(5) 2_655 31_546
O1W Zr1 O1 78.39(5) 100_657 31_546
O1W Zr1 O1 78.39(5) . .
O1W Zr1 O1 141.930(11) 99_557 .
O1W Zr1 O1 78.39(5) 2_655 .
O1W Zr1 O1 141.930(11) 100_657 .
O1 Zr1 O1 76.06(2) 31_546 .
O1W Zr1 O1 78.39(5) . 29_565
O1W Zr1 O1 78.39(5) 99_557 29_565
O1W Zr1 O1 141.930(11) 2_655 29_565
O1W Zr1 O1 141.930(11) 100_657 29_565
O1 Zr1 O1 121.21(6) 31_546 29_565
O1 Zr1 O1 76.06(2) . 29_565
O1W Zr1 O1 141.930(11) . 99_557
O1W Zr1 O1 78.39(5) 99_557 99_557
O1W Zr1 O1 141.930(11) 2_655 99_557
O1W Zr1 O1 78.39(5) 100_657 99_557
O1 Zr1 O1 76.06(2) 31_546 99_557
O1 Zr1 O1 121.21(6) . 99_557
O1 Zr1 O1 76.06(2) 29_565 99_557
O1W Zr1 Zr1 34.59(3) . 98_567
O1W Zr1 Zr1 34.59(3) 99_557 98_567
O1W Zr1 Zr1 88.80(5) 2_655 98_567
O1W Zr1 Zr1 88.80(5) 100_657 98_567
O1 Zr1 Zr1 164.39(3) 31_546 98_567
O1 Zr1 Zr1 110.307(19) . 98_567
O1 Zr1 Zr1 74.39(3) 29_565 98_567
O1 Zr1 Zr1 110.307(19) 99_557 98_567
O1W Zr1 Zr1 34.59(3) . 152_665
O1W Zr1 Zr1 88.80(5) 99_557 152_665
O1W Zr1 Zr1 34.59(3) 2_655 152_665
O1W Zr1 Zr1 88.80(5) 100_657 152_665
O1 Zr1 Zr1 110.307(18) 31_546 152_665
O1 Zr1 Zr1 74.39(3) . 152_665
O1 Zr1 Zr1 110.307(19) 29_565 152_665
O1 Zr1 Zr1 164.39(3) 99_557 152_665
Zr1 Zr1 Zr1 60.0 98_567 152_665
O1W Zr1 Zr1 88.80(5) . 2_655
O1W Zr1 Zr1 88.80(5) 99_557 2_655
O1W Zr1 Zr1 34.59(3) 2_655 2_655
O1W Zr1 Zr1 34.59(3) 100_657 2_655
O1 Zr1 Zr1 74.39(3) 31_546 2_655
O1 Zr1 Zr1 110.307(18) . 2_655
O1 Zr1 Zr1 164.39(3) 29_565 2_655
O1 Zr1 Zr1 110.307(18) 99_557 2_655
Zr1 Zr1 Zr1 90.0 98_567 2_655
Zr1 Zr1 Zr1 60.0 152_665 2_655
O1W Zr1 Zr1 88.80(5) . 56_456
O1W Zr1 Zr1 34.59(3) 99_557 56_456
O1W Zr1 Zr1 88.80(5) 2_655 56_456
O1W Zr1 Zr1 34.59(3) 100_657 56_456
O1 Zr1 Zr1 110.307(18) 31_546 56_456
O1 Zr1 Zr1 164.39(3) . 56_456
O1 Zr1 Zr1 110.307(19) 29_565 56_456
O1 Zr1 Zr1 74.39(3) 99_557 56_456
Zr1 Zr1 Zr1 60.0 98_567 56_456
Zr1 Zr1 Zr1 90.0 152_665 56_456
Zr1 Zr1 Zr1 60.0 2_655 56_456
C1 O1 Zr1 130.85(10) . .
Zr1 O1W Zr1 110.82(5) . 152_665
Zr1 O1W Zr1 110.82(5) . 98_567
Zr1 O1W Zr1 110.82(5) 152_665 98_567
O1 C1 O1 129.51(18) . 71_465
O1 C1 C2 115.25(9) . .
O1 C1 C2 115.25(9) 71_465 .
C3 C2 C3 120.0(2) 71_465 .
C3 C2 C1 119.99(11) 71_465 .
C3 C2 C1 119.99(11) . .
C2 C3 C4 119.64(19) . .
C5 C4 C3 120.79(19) . .
C4 C5 C4 119.1(2) . 71_465
C4 C5 C6 120.44(12) . .
C4 C5 C6 120.44(12) 71_465 .
C7 C6 C7 118.7(2) 105_565 .
C7 C6 C5 120.63(10) 105_565 .
C7 C6 C5 120.63(10) . .
C6 C7 C7 120.63(10) . 57_556
C6 C7 C8 125.37(19) . .
C7 C7 C8 114.00(15) 57_556 .
C7 C8 N1 120.6(2) . .
N2 N1 C8 119.8(3) . .
N3 N2 N1 179.2(3) . .

loop_
_geom_bond_atom_site_label_1
_geom_bond_atom_site_label_2
_geom_bond_distance
_geom_bond_site_symmetry_2
Zr1 O1W 2.1130(7) .
Zr1 O1W 2.1130(7) 99_557
Zr1 O1W 2.1130(7) 2_655
Zr1 O1W 2.1130(7) 100_657
Zr1 O1 2.2128(11) 31_546
Zr1 O1 2.2128(11) .
Zr1 O1 2.2128(11) 29_565
Zr1 O1 2.2128(11) 99_557
Zr1 Zr1 3.4790(3) 98_567
Zr1 Zr1 3.4790(3) 152_665
Zr1 Zr1 3.4790(3) 2_655
Zr1 Zr1 3.4790(3) 56_456
O1 C1 1.2650(13) .
O1W Zr1 2.1130(7) 152_665
O1W Zr1 2.1130(7) 98_567
C1 O1 1.2650(13) 71_465
C1 C2 1.502(3) .
C2 C3 1.3646(19) 71_465
C2 C3 1.3646(19) .
C3 C4 1.381(3) .
C4 C5 1.361(2) .
C5 C4 1.361(2) 71_465
C5 C6 1.526(3) .
C6 C7 1.343(2) 105_565
C6 C7 1.343(2) .
C7 C7 1.368(3) 57_556
C7 C8 1.547(4) .
C8 N1 1.581(4) .
N1 N2 1.2336(11) .
N2 N3 1.2332(12) .
